data_1511909
loop_
_publ_author_name
'Chen, Xianjie'
'Chen, Hui'
'Ji, Xun'
'Jiang, Hualiang'
'Yao, Zhu-Jun'
'Liu, Hong'

_publ_section_title
;
 Asymmetric One-Pot Sequential Mannich/Hydroamination Reaction by Organo-
 and Gold Catalysts: Synthesis of Spiro[pyrrolidin-3,2'-oxindole]
 Derivatives.
;
_journal_issue 8
_journal_name_full 'Organic letters'
_journal_page_first 1846
_journal_page_last 1849
_journal_paper_doi 10.1021/ol4004542
_journal_volume 15
_journal_year 2013
_chemical_absolute_configuration ad
_chemical_formula_sum 'C20 H19 Br N4 O3'
_chemical_formula_weight 443.30
_chemical_name_systematic
; 
 ? 
;
_space_group_IT_number 1
_symmetry_cell_setting triclinic
_symmetry_space_group_name_Hall 'P 1'
_symmetry_space_group_name_H-M 'P 1'
_atom_sites_solution_hydrogens geom
_atom_sites_solution_primary direct
_atom_sites_solution_secondary difmap
_audit_creation_method SHELXL-97
_cell_angle_alpha 75.347(2)
_cell_angle_beta 66.757(2)
_cell_angle_gamma 89.136(2)
_cell_formula_units_Z 2
_cell_length_a 9.2928(10)
_cell_length_b 10.4817(11)
_cell_length_c 11.6022(13)
_cell_measurement_reflns_used 2947
_cell_measurement_temperature 293(2)
_cell_measurement_theta_max 50.279
_cell_measurement_theta_min 4.792
_cell_volume 1000.04(19)
_computing_cell_refinement 'Bruker SMART'
_computing_data_collection 'Bruker SMART'
_computing_data_reduction 'Bruker SHELXTL'
_computing_molecular_graphics 'Bruker SHELXTL'
_computing_publication_material 'Bruker SHELXTL'
_computing_structure_refinement 'SHELXL-97 (Sheldrick, 1997)'
_computing_structure_solution 'SHELXS-97 (Sheldrick, 1990)'
_diffrn_ambient_temperature 293(2)
_diffrn_measured_fraction_theta_full 0.997
_diffrn_measured_fraction_theta_max 0.997
_diffrn_measurement_device_type 'CCD area detector'
_diffrn_measurement_method 'phi and omega scans'
_diffrn_radiation_monochromator graphite
_diffrn_radiation_source 'fine-focus sealed tube'
_diffrn_radiation_type MoK\a
_diffrn_radiation_wavelength 0.71073
_diffrn_reflns_av_R_equivalents 0.0174
_diffrn_reflns_av_sigmaI/netI 0.0684
_diffrn_reflns_limit_h_max 11
_diffrn_reflns_limit_h_min -11
_diffrn_reflns_limit_k_max 12
_diffrn_reflns_limit_k_min -12
_diffrn_reflns_limit_l_max 14
_diffrn_reflns_limit_l_min -7
_diffrn_reflns_number 6072
_diffrn_reflns_theta_full 26.00
_diffrn_reflns_theta_max 26.00
_diffrn_reflns_theta_min 1.98
_exptl_absorpt_coefficient_mu 2.083
_exptl_absorpt_correction_T_max 1.00000
_exptl_absorpt_correction_T_min 0.67943
_exptl_absorpt_correction_type empirical
_exptl_absorpt_process_details sadabs
_exptl_crystal_colour colorless
_exptl_crystal_density_diffrn 1.472
_exptl_crystal_density_method 'not measured'
_exptl_crystal_description prismatic
_exptl_crystal_F_000 452
_exptl_crystal_size_max 0.276
_exptl_crystal_size_mid 0.243
_exptl_crystal_size_min 0.128
_refine_diff_density_max 0.444
_refine_diff_density_min -0.299
_refine_diff_density_rms 0.052
_refine_ls_abs_structure_details 'Flack H D (1983), Acta Cryst. A39, 876-881'
_refine_ls_abs_structure_Flack 0.015(6)
_refine_ls_extinction_method none
_refine_ls_goodness_of_fit_ref 0.937
_refine_ls_hydrogen_treatment constr
_refine_ls_matrix_type full
_refine_ls_number_parameters 513
_refine_ls_number_reflns 4850
_refine_ls_number_restraints 3
_refine_ls_restrained_S_all 0.936
_refine_ls_R_factor_all 0.0346
_refine_ls_R_factor_gt 0.0310
_refine_ls_shift/su_max 0.000
_refine_ls_shift/su_mean 0.000
_refine_ls_structure_factor_coef Fsqd
_refine_ls_weighting_details 'calc w=1/[\s^2^(Fo^2^)+(0.0000P)^2^+0.0000P] where P=(Fo^2^+2Fc^2^)/3'
_refine_ls_weighting_scheme calc
_refine_ls_wR_factor_gt 0.0709
_refine_ls_wR_factor_ref 0.0726
_reflns_number_gt 4379
_reflns_number_total 4850
_reflns_threshold_expression >2sigma(I)
_cod_data_source_file ol4004542_si_004.cif
_cod_data_source_block cd212623
_cod_depositor_comments
;
The following automatic conversions were performed:

'_symmetry_cell_setting' value 'Triclinic' changed to 'triclinic'
according to /home/saulius/struct/CIF-dictionaries/cif_core.dic
dictionary named 'cif_core.dic' version 2.4.2 from 2011-04-26.

Automatic conversion script
Id: cif_fix_values 1891 2012-01-12 08:04:46Z andrius 
;
_cod_original_sg_symbol_H-M P1
_cod_database_code 1511909

loop_
_symmetry_equiv_pos_as_xyz
'x, y, z'

loop_
_atom_site_label
_atom_site_type_symbol
_atom_site_fract_x
_atom_site_fract_y
_atom_site_fract_z
_atom_site_U_iso_or_equiv
_atom_site_adp_type
_atom_site_occupancy
_atom_site_symmetry_multiplicity
_atom_site_calc_flag
_atom_site_refinement_flags
Br1 Br 1.01367(4) 1.01053(3) 0.15806(4) 0.05462(13) Uani 1 1 d .
Br1' Br 0.99636(5) 0.99576(4) -0.16175(4) 0.06564(16) Uani 1 1 d .
N1 N 0.4182(4) 0.7002(3) 0.5696(3) 0.0422(7) Uani 1 1 d .
N2 N 0.3516(3) 1.0376(3) 0.5091(3) 0.0374(7) Uani 1 1 d .
N3 N 0.4605(6) 1.0883(5) 0.1472(4) 0.0808(13) Uani 1 1 d .
N4 N 0.2252(5) 0.7004(5) 0.3559(5) 0.0815(14) Uani 1 1 d .
N1' N 0.6864(4) 0.4744(3) 0.2220(3) 0.0423(7) Uani 1 1 d .
N2' N 1.0487(3) 0.4172(3) -0.0047(3) 0.0343(7) Uani 1 1 d .
N3' N 1.2889(5) 0.6698(4) 0.0555(5) 0.0708(12) Uani 1 1 d .
N4' N 0.9214(5) 0.4522(4) 0.4186(4) 0.0634(10) Uani 1 1 d .
O1 O 0.1766(3) 0.7726(3) 0.6644(3) 0.0546(7) Uani 1 1 d .
O2 O 0.4033(4) 1.1796(3) 0.6110(3) 0.0560(8) Uani 1 1 d .
O3 O 0.4923(3) 0.9763(2) 0.6261(3) 0.0410(6) Uani 1 1 d .
O1' O 0.7871(3) 0.2743(3) 0.2484(3) 0.0571(8) Uani 1 1 d .
O2' O 1.0690(3) 0.3610(3) -0.1858(3) 0.0515(7) Uani 1 1 d .
O3' O 0.8485(3) 0.4379(3) -0.0634(3) 0.0418(6) Uani 1 1 d .
C1 C 0.3087(4) 0.7887(4) 0.5834(4) 0.0393(8) Uani 1 1 d .
C2 C 0.3848(4) 0.9160(3) 0.4698(3) 0.0332(7) Uani 1 1 d .
C3 C 0.5539(4) 0.8863(4) 0.4099(4) 0.0321(8) Uani 1 1 d .
C4 C 0.5637(4) 0.7563(3) 0.4708(4) 0.0350(8) Uani 1 1 d .
C5 C 0.7033(5) 0.7010(4) 0.4368(4) 0.0424(9) Uani 1 1 d .
H5 H 0.7083 0.6131 0.4767 0.051 Uiso 1 1 calc R
C6 C 0.8356(4) 0.7772(4) 0.3429(4) 0.0423(9) Uani 1 1 d .
H6 H 0.9317 0.7410 0.3182 0.051 Uiso 1 1 calc R
C7 C 0.8270(4) 0.9079(4) 0.2846(4) 0.0375(8) Uani 1 1 d .
C8 C 0.6849(4) 0.9636(3) 0.3160(4) 0.0341(7) Uani 1 1 d .
H8 H 0.6790 1.0507 0.2745 0.041 Uiso 1 1 calc R
C9 C 0.2944(5) 0.9301(4) 0.3767(4) 0.0442(10) Uani 1 1 d .
C10 C 0.1508(5) 1.0000(4) 0.4457(4) 0.0501(10) Uani 1 1 d .
H10A H 0.1049 1.0448 0.3863 0.060 Uiso 1 1 calc R
H10B H 0.0710 0.9376 0.5196 0.060 Uiso 1 1 calc R
C11 C 0.2209(4) 1.0964(4) 0.4884(4) 0.0455(9) Uani 1 1 d .
C12 C 0.1675(5) 1.2088(4) 0.5089(5) 0.0584(12) Uani 1 1 d .
H12A H 0.2162 1.2600 0.5405 0.070 Uiso 1 1 calc R
H12B H 0.0809 1.2373 0.4918 0.070 Uiso 1 1 calc R
C13 C 0.4164(5) 1.0749(4) 0.5869(4) 0.0388(9) Uani 1 1 d .
C14 C 0.5942(5) 0.9962(4) 0.6922(4) 0.0490(10) Uani 1 1 d .
C15 C 0.4955(7) 1.0161(5) 0.8224(5) 0.0732(16) Uani 1 1 d .
H15A H 0.4482 1.0978 0.8112 0.110 Uiso 1 1 calc R
H15B H 0.5603 1.0193 0.8690 0.110 Uiso 1 1 calc R
H15C H 0.4146 0.9439 0.8708 0.110 Uiso 1 1 calc R
C16 C 0.7198(7) 1.1081(6) 0.6040(7) 0.0791(17) Uani 1 1 d .
H16A H 0.7681 1.0947 0.5186 0.119 Uiso 1 1 calc R
H16B H 0.7980 1.1102 0.6384 0.119 Uiso 1 1 calc R
H16C H 0.6732 1.1906 0.5991 0.119 Uiso 1 1 calc R
C17 C 0.6658(7) 0.8646(5) 0.7056(7) 0.0789(18) Uani 1 1 d .
H17A H 0.5834 0.7937 0.7551 0.118 Uiso 1 1 calc R
H17B H 0.7344 0.8645 0.7495 0.118 Uiso 1 1 calc R
H17C H 0.7247 0.8525 0.6207 0.118 Uiso 1 1 calc R
C18 C 0.3878(6) 0.5680(4) 0.6572(5) 0.0643(12) Uani 1 1 d .
H18A H 0.2813 0.5554 0.7211 0.096 Uiso 1 1 calc R
H18B H 0.4588 0.5575 0.6999 0.096 Uiso 1 1 calc R
H18C H 0.4032 0.5037 0.6084 0.096 Uiso 1 1 calc R
C19 C 0.3916(5) 1.0176(5) 0.2471(4) 0.0533(11) Uani 1 1 d .
C20 C 0.2550(5) 0.8014(5) 0.3637(5) 0.0541(11) Uani 1 1 d .
C1' C 0.8013(5) 0.3923(4) 0.1988(4) 0.0404(9) Uani 1 1 d .
C2' C 0.9571(4) 0.4759(3) 0.1014(4) 0.0332(7) Uani 1 1 d .
C3' C 0.9016(4) 0.6111(3) 0.0652(3) 0.0318(7) Uani 1 1 d .
C4' C 0.7425(4) 0.6037(4) 0.1418(4) 0.0368(8) Uani 1 1 d .
C5' C 0.6579(5) 0.7118(4) 0.1311(4) 0.0477(10) Uani 1 1 d .
H5' H 0.5511 0.7067 0.1831 0.057 Uiso 1 1 calc R
C6' C 0.7380(5) 0.8285(4) 0.0402(4) 0.0481(10) Uani 1 1 d .
H6' H 0.6847 0.9037 0.0314 0.058 Uiso 1 1 calc R
C7' C 0.8930(5) 0.8341(3) -0.0360(4) 0.0412(9) Uani 1 1 d .
C8' C 0.9804(4) 0.7258(3) -0.0264(4) 0.0359(8) Uani 1 1 d .
H8' H 1.0869 0.7311 -0.0795 0.043 Uiso 1 1 calc R
C9' C 1.0707(4) 0.4710(3) 0.1730(4) 0.0381(8) Uani 1 1 d .
C10' C 1.1518(5) 0.3442(4) 0.1515(4) 0.0424(9) Uani 1 1 d .
H10C H 1.2530 0.3471 0.1572 0.051 Uiso 1 1 calc R
H10D H 1.0867 0.2659 0.2151 0.051 Uiso 1 1 calc R
C11' C 1.1709(4) 0.3453(3) 0.0179(4) 0.0360(8) Uani 1 1 d .
C12' C 1.2777(5) 0.2873(4) -0.0601(5) 0.0492(10) Uani 1 1 d .
H12C H 1.2792 0.2905 -0.1414 0.059 Uiso 1 1 calc R
H12D H 1.3519 0.2431 -0.0341 0.059 Uiso 1 1 calc R
C13' C 0.9939(4) 0.4011(3) -0.0951(4) 0.0356(8) Uani 1 1 d .
C14' C 0.7706(5) 0.4510(4) -0.1539(4) 0.0454(10) Uani 1 1 d .
C15' C 0.8668(7) 0.5533(5) -0.2797(5) 0.0703(14) Uani 1 1 d .
H15D H 0.8909 0.6323 -0.2606 0.105 Uiso 1 1 calc R
H15E H 0.8078 0.5737 -0.3327 0.105 Uiso 1 1 calc R
H15F H 0.9628 0.5189 -0.3255 0.105 Uiso 1 1 calc R
C16' C 0.7482(7) 0.3194(5) -0.1772(7) 0.0751(16) Uani 1 1 d .
H16D H 0.8467 0.2986 -0.2353 0.113 Uiso 1 1 calc R
H16E H 0.6727 0.3236 -0.2152 0.113 Uiso 1 1 calc R
H16F H 0.7107 0.2519 -0.0959 0.113 Uiso 1 1 calc R
C17' C 0.6161(5) 0.4981(5) -0.0801(6) 0.0649(13) Uani 1 1 d .
H17D H 0.5647 0.4364 0.0041 0.097 Uiso 1 1 calc R
H17E H 0.5506 0.5042 -0.1275 0.097 Uiso 1 1 calc R
H17F H 0.6344 0.5836 -0.0699 0.097 Uiso 1 1 calc R
C18' C 0.5231(5) 0.4304(5) 0.3104(6) 0.0682(13) Uani 1 1 d .
H18D H 0.4605 0.4335 0.2610 0.102 Uiso 1 1 calc R
H18E H 0.4850 0.4876 0.3669 0.102 Uiso 1 1 calc R
H18F H 0.5163 0.3413 0.3617 0.102 Uiso 1 1 calc R
C19' C 1.1913(5) 0.5863(4) 0.1073(4) 0.0456(10) Uani 1 1 d .
C20' C 0.9878(5) 0.4632(4) 0.3110(4) 0.0440(9) Uani 1 1 d .

loop_
_atom_site_aniso_label
_atom_site_aniso_U_11
_atom_site_aniso_U_22
_atom_site_aniso_U_33
_atom_site_aniso_U_23
_atom_site_aniso_U_13
_atom_site_aniso_U_12
Br1 0.0356(2) 0.0617(3) 0.0576(3) -0.0229(2) -0.00495(19) -0.00613(18)
Br1' 0.0949(4) 0.0356(2) 0.0537(3) 0.00051(18) -0.0248(3) 0.0138(2)
N1 0.0443(18) 0.0351(16) 0.0404(18) -0.0044(14) -0.0136(16) 0.0002(14)
N2 0.0332(15) 0.0385(16) 0.0455(18) -0.0149(14) -0.0193(15) 0.0127(13)
N3 0.072(3) 0.110(4) 0.046(3) 0.003(3) -0.025(2) 0.012(3)
N4 0.074(3) 0.098(3) 0.095(4) -0.049(3) -0.043(3) -0.001(3)
N1' 0.0330(16) 0.0458(18) 0.0423(18) -0.0090(15) -0.0112(15) 0.0022(14)
N2' 0.0314(15) 0.0297(15) 0.0421(18) -0.0100(13) -0.0151(15) 0.0090(12)
N3' 0.061(3) 0.058(2) 0.096(3) -0.013(2) -0.039(3) -0.006(2)
N4' 0.085(3) 0.061(2) 0.049(2) -0.0175(19) -0.030(2) 0.028(2)
O1 0.0385(16) 0.0596(18) 0.0465(16) -0.0111(14) 0.0009(14) -0.0052(13)
O2 0.074(2) 0.0394(16) 0.072(2) -0.0284(15) -0.0399(19) 0.0230(15)
O3 0.0494(15) 0.0371(13) 0.0488(15) -0.0166(12) -0.0296(14) 0.0129(11)
O1' 0.0534(17) 0.0306(15) 0.072(2) -0.0016(14) -0.0166(17) -0.0020(12)
O2' 0.0479(16) 0.0608(18) 0.0539(17) -0.0303(15) -0.0204(15) 0.0182(14)
O3' 0.0357(14) 0.0524(16) 0.0471(16) -0.0241(13) -0.0206(13) 0.0145(12)
C1 0.042(2) 0.042(2) 0.0326(19) -0.0079(16) -0.0150(18) -0.0024(16)
C2 0.0298(17) 0.0368(18) 0.0320(18) -0.0089(15) -0.0115(16) 0.0030(14)
C3 0.0323(18) 0.0319(18) 0.0358(19) -0.0110(16) -0.0164(17) 0.0057(15)
C4 0.0382(19) 0.0342(19) 0.0360(19) -0.0102(16) -0.0180(17) 0.0026(15)
C5 0.049(2) 0.0339(19) 0.054(2) -0.0140(18) -0.029(2) 0.0123(17)
C6 0.033(2) 0.046(2) 0.056(2) -0.024(2) -0.021(2) 0.0137(17)
C7 0.0335(19) 0.041(2) 0.042(2) -0.0183(17) -0.0142(18) -0.0002(15)
C8 0.0349(18) 0.0321(18) 0.0363(19) -0.0103(15) -0.0149(17) 0.0032(14)
C9 0.037(2) 0.059(2) 0.040(2) -0.0122(19) -0.0194(19) 0.0078(19)
C10 0.033(2) 0.065(3) 0.053(3) -0.013(2) -0.021(2) 0.0164(19)
C11 0.0327(19) 0.053(2) 0.042(2) -0.0034(18) -0.0110(18) 0.0117(17)
C12 0.049(2) 0.047(2) 0.070(3) -0.006(2) -0.021(2) 0.018(2)
C13 0.039(2) 0.037(2) 0.038(2) -0.0116(17) -0.0122(19) 0.0108(17)
C14 0.061(3) 0.052(2) 0.053(3) -0.024(2) -0.037(2) 0.013(2)
C15 0.103(4) 0.082(4) 0.059(3) -0.035(3) -0.048(3) 0.031(3)
C16 0.064(3) 0.096(4) 0.089(4) -0.023(4) -0.043(3) -0.006(3)
C17 0.107(4) 0.073(3) 0.111(5) -0.048(3) -0.086(4) 0.041(3)
C18 0.066(3) 0.046(2) 0.059(3) 0.004(2) -0.014(3) 0.004(2)
C19 0.049(2) 0.077(3) 0.039(2) -0.015(2) -0.024(2) 0.022(2)
C20 0.041(2) 0.081(3) 0.054(3) -0.029(2) -0.026(2) 0.006(2)
C1' 0.043(2) 0.038(2) 0.044(2) -0.0130(17) -0.0195(19) 0.0034(17)
C2' 0.0352(18) 0.0296(17) 0.0368(19) -0.0115(15) -0.0152(17) 0.0094(14)
C3' 0.0336(18) 0.0313(18) 0.0360(19) -0.0111(15) -0.0186(17) 0.0081(15)
C4' 0.0370(19) 0.0388(19) 0.0362(19) -0.0105(16) -0.0162(17) 0.0075(15)
C5' 0.041(2) 0.056(2) 0.049(2) -0.021(2) -0.018(2) 0.0204(19)
C6' 0.065(3) 0.042(2) 0.048(2) -0.0189(19) -0.030(2) 0.029(2)
C7' 0.061(3) 0.0295(18) 0.039(2) -0.0086(16) -0.026(2) 0.0100(17)
C8' 0.042(2) 0.0329(18) 0.0359(19) -0.0112(15) -0.0174(17) 0.0087(15)
C9' 0.0400(19) 0.0356(18) 0.045(2) -0.0124(16) -0.0226(19) 0.0095(16)
C10' 0.046(2) 0.0342(19) 0.057(2) -0.0139(18) -0.029(2) 0.0142(16)
C11' 0.0327(18) 0.0277(17) 0.048(2) -0.0091(16) -0.0177(18) 0.0081(14)
C12' 0.037(2) 0.046(2) 0.061(3) -0.011(2) -0.019(2) 0.0144(19)
C13' 0.0347(18) 0.0313(18) 0.041(2) -0.0143(16) -0.0131(18) 0.0050(15)
C14' 0.047(2) 0.050(2) 0.055(3) -0.023(2) -0.031(2) 0.0044(19)
C15' 0.078(3) 0.077(3) 0.064(3) -0.007(3) -0.043(3) 0.008(3)
C16' 0.074(3) 0.066(3) 0.113(5) -0.047(3) -0.052(4) 0.007(3)
C17' 0.048(3) 0.090(3) 0.079(3) -0.037(3) -0.040(3) 0.020(2)
C18' 0.039(2) 0.071(3) 0.071(3) -0.007(3) -0.006(2) -0.003(2)
C19' 0.051(2) 0.042(2) 0.056(3) -0.017(2) -0.031(2) 0.011(2)
C20' 0.055(2) 0.039(2) 0.049(3) -0.0144(18) -0.032(2) 0.0186(18)

loop_
_atom_type_symbol
_atom_type_description
_atom_type_scat_dispersion_real
_atom_type_scat_dispersion_imag
_atom_type_scat_source
C C 0.0033 0.0016 'International Tables Vol C Tables 4.2.6.8 and 6.1.1.4'
H H 0.0000 0.0000 'International Tables Vol C Tables 4.2.6.8 and 6.1.1.4'
N N 0.0061 0.0033 'International Tables Vol C Tables 4.2.6.8 and 6.1.1.4'
O O 0.0106 0.0060 'International Tables Vol C Tables 4.2.6.8 and 6.1.1.4'
Br Br -0.2901 2.4595 'International Tables Vol C Tables 4.2.6.8 and 6.1.1.4'

loop_
_geom_angle_atom_site_label_1
_geom_angle_atom_site_label_2
_geom_angle_atom_site_label_3
_geom_angle
C1 N1 C4 111.8(3)
C1 N1 C18 122.7(4)
C4 N1 C18 125.2(3)
C13 N2 C11 122.8(3)
C13 N2 C2 121.9(3)
C11 N2 C2 113.6(3)
C1' N1' C4' 111.1(3)
C1' N1' C18' 123.6(3)
C4' N1' C18' 125.1(3)
C13' N2' C11' 122.5(3)
C13' N2' C2' 122.0(3)
C11' N2' C2' 113.0(3)
C13 O3 C14 120.4(3)
C13' O3' C14' 120.7(3)
O1 C1 N1 127.4(3)
O1 C1 C2 125.6(3)
N1 C1 C2 107.0(3)
N2 C2 C3 119.0(3)
N2 C2 C1 113.7(3)
C3 C2 C1 102.2(3)
N2 C2 C9 100.3(3)
C3 C2 C9 114.3(3)
C1 C2 C9 107.3(3)
C8 C3 C4 120.7(3)
C8 C3 C2 131.5(3)
C4 C3 C2 107.8(3)
C5 C4 C3 121.2(4)
C5 C4 N1 128.2(3)
C3 C4 N1 110.5(3)
C4 C5 C6 118.8(3)
C4 C5 H5 120.6
C6 C5 H5 120.6
C5 C6 C7 120.1(3)
C5 C6 H6 119.9
C7 C6 H6 119.9
C6 C7 C8 121.4(4)
C6 C7 Br1 118.7(3)
C8 C7 Br1 119.9(3)
C3 C8 C7 117.7(3)
C3 C8 H8 121.1
C7 C8 H8 121.1
C20 C9 C19 109.6(4)
C20 C9 C10 114.4(4)
C19 C9 C10 109.6(4)
C20 C9 C2 111.6(3)
C19 C9 C2 109.9(3)
C10 C9 C2 101.4(3)
C11 C10 C9 102.5(3)
C11 C10 H10A 111.3
C9 C10 H10A 111.3
C11 C10 H10B 111.3
C9 C10 H10B 111.3
H10A C10 H10B 109.2
C12 C11 N2 127.6(4)
C12 C11 C10 126.5(4)
N2 C11 C10 105.9(3)
C11 C12 H12A 120.0
C11 C12 H12B 120.0
H12A C12 H12B 120.0
O2 C13 O3 127.8(4)
O2 C13 N2 123.5(3)
O3 C13 N2 108.7(3)
O3 C14 C15 109.6(4)
O3 C14 C16 109.1(4)
C15 C14 C16 114.2(4)
O3 C14 C17 101.4(3)
C15 C14 C17 111.2(4)
C16 C14 C17 110.6(5)
C14 C15 H15A 109.5
C14 C15 H15B 109.5
H15A C15 H15B 109.5
C14 C15 H15C 109.5
H15A C15 H15C 109.5
H15B C15 H15C 109.5
C14 C16 H16A 109.5
C14 C16 H16B 109.5
H16A C16 H16B 109.5
C14 C16 H16C 109.5
H16A C16 H16C 109.5
H16B C16 H16C 109.5
C14 C17 H17A 109.5
C14 C17 H17B 109.5
H17A C17 H17B 109.5
C14 C17 H17C 109.5
H17A C17 H17C 109.5
H17B C17 H17C 109.5
N1 C18 H18A 109.5
N1 C18 H18B 109.5
H18A C18 H18B 109.5
N1 C18 H18C 109.5
H18A C18 H18C 109.5
H18B C18 H18C 109.5
N3 C19 C9 176.7(5)
N4 C20 C9 178.5(5)
O1' C1' N1' 126.4(4)
O1' C1' C2' 125.4(3)
N1' C1' C2' 108.1(3)
N2' C2' C3' 117.8(3)
N2' C2' C1' 113.5(3)
C3' C2' C1' 101.9(3)
N2' C2' C9' 101.2(2)
C3' C2' C9' 114.3(3)
C1' C2' C9' 108.2(3)
C8' C3' C4' 121.2(3)
C8' C3' C2' 131.1(3)
C4' C3' C2' 107.7(3)
C5' C4' C3' 121.4(4)
C5' C4' N1' 127.9(3)
C3' C4' N1' 110.7(3)
C4' C5' C6' 117.5(4)
C4' C5' H5' 121.3
C6' C5' H5' 121.3
C7' C6' C5' 120.7(3)
C7' C6' H6' 119.7
C5' C6' H6' 119.7
C6' C7' C8' 122.6(4)
C6' C7' Br1' 119.0(3)
C8' C7' Br1' 118.4(3)
C3' C8' C7' 116.6(3)
C3' C8' H8' 121.7
C7' C8' H8' 121.7
C20' C9' C19' 110.4(3)
C20' C9' C10' 111.8(3)
C19' C9' C10' 108.8(3)
C20' C9' C2' 113.0(3)
C19' C9' C2' 110.6(3)
C10' C9' C2' 101.9(3)
C11' C10' C9' 103.7(3)
C11' C10' H10C 111.0
C9' C10' H10C 111.0
C11' C10' H10D 111.0
C9' C10' H10D 111.0
H10C C10' H10D 109.0
C12' C11' N2' 128.1(4)
C12' C11' C10' 125.6(3)
N2' C11' C10' 106.3(3)
C11' C12' H12C 120.0
C11' C12' H12D 120.0
H12C C12' H12D 120.0
O2' C13' O3' 127.4(3)
O2' C13' N2' 123.4(3)
O3' C13' N2' 109.2(3)
O3' C14' C17' 101.7(3)
O3' C14' C16' 110.7(3)
C17' C14' C16' 111.6(4)
O3' C14' C15' 109.2(3)
C17' C14' C15' 111.7(4)
C16' C14' C15' 111.5(4)
C14' C15' H15D 109.5
C14' C15' H15E 109.5
H15D C15' H15E 109.5
C14' C15' H15F 109.5
H15D C15' H15F 109.5
H15E C15' H15F 109.5
C14' C16' H16D 109.5
C14' C16' H16E 109.5
H16D C16' H16E 109.5
C14' C16' H16F 109.5
H16D C16' H16F 109.5
H16E C16' H16F 109.5
C14' C17' H17D 109.5
C14' C17' H17E 109.5
H17D C17' H17E 109.5
C14' C17' H17F 109.5
H17D C17' H17F 109.5
H17E C17' H17F 109.5
N1' C18' H18D 109.5
N1' C18' H18E 109.5
H18D C18' H18E 109.5
N1' C18' H18F 109.5
H18D C18' H18F 109.5
H18E C18' H18F 109.5
N3' C19' C9' 176.5(5)
N4' C20' C9' 177.3(5)

loop_
_geom_bond_atom_site_label_1
_geom_bond_atom_site_label_2
_geom_bond_distance
Br1 C7 1.889(4)
Br1' C7' 1.901(4)
N1 C1 1.356(5)
N1 C4 1.396(5)
N1 C18 1.451(5)
N2 C13 1.396(5)
N2 C11 1.429(4)
N2 C2 1.449(4)
N3 C19 1.139(6)
N4 C20 1.133(6)
N1' C1' 1.347(5)
N1' C4' 1.405(5)
N1' C18' 1.456(6)
N2' C13' 1.379(5)
N2' C11' 1.426(4)
N2' C2' 1.469(5)
N3' C19' 1.130(6)
N4' C20' 1.129(6)
O1 C1 1.198(5)
O2 C13 1.193(4)
O3 C13 1.328(4)
O3 C14 1.479(4)
O1' C1' 1.210(4)
O2' C13' 1.186(4)
O3' C13' 1.332(4)
O3' C14' 1.473(4)
C1 C2 1.556(5)
C2 C3 1.511(5)
C2 C9 1.589(5)
C3 C8 1.364(5)
C3 C4 1.387(5)
C4 C5 1.365(5)
C5 C6 1.367(6)
C5 H5 0.9300
C6 C7 1.382(5)
C6 H6 0.9300
C7 C8 1.387(5)
C8 H8 0.9300
C9 C20 1.463(7)
C9 C19 1.474(7)
C9 C10 1.543(6)
C10 C11 1.490(6)
C10 H10A 0.9700
C10 H10B 0.9700
C11 C12 1.313(6)
C12 H12A 0.9300
C12 H12B 0.9300
C14 C15 1.492(7)
C14 C16 1.509(7)
C14 C17 1.522(6)
C15 H15A 0.9600
C15 H15B 0.9600
C15 H15C 0.9600
C16 H16A 0.9600
C16 H16B 0.9600
C16 H16C 0.9600
C17 H17A 0.9600
C17 H17B 0.9600
C17 H17C 0.9600
C18 H18A 0.9600
C18 H18B 0.9600
C18 H18C 0.9600
C1' C2' 1.545(5)
C2' C3' 1.517(4)
C2' C9' 1.573(5)
C3' C8' 1.370(5)
C3' C4' 1.383(5)
C4' C5' 1.377(5)
C5' C6' 1.385(6)
C5' H5' 0.9300
C6' C7' 1.353(6)
C6' H6' 0.9300
C7' C8' 1.393(5)
C8' H8' 0.9300
C9' C20' 1.458(6)
C9' C19' 1.483(6)
C9' C10' 1.544(5)
C10' C11' 1.486(5)
C10' H10C 0.9700
C10' H10D 0.9700
C11' C12' 1.313(6)
C12' H12C 0.9300
C12' H12D 0.9300
C14' C17' 1.503(6)
C14' C16' 1.504(6)
C14' C15' 1.512(7)
C15' H15D 0.9600
C15' H15E 0.9600
C15' H15F 0.9600
C16' H16D 0.9600
C16' H16E 0.9600
C16' H16F 0.9600
C17' H17D 0.9600
C17' H17E 0.9600
C17' H17F 0.9600
C18' H18D 0.9600
C18' H18E 0.9600
C18' H18F 0.9600

loop_
_geom_torsion_atom_site_label_1
_geom_torsion_atom_site_label_2
_geom_torsion_atom_site_label_3
_geom_torsion_atom_site_label_4
_geom_torsion
C4 N1 C1 O1 -175.2(4)
C18 N1 C1 O1 -0.8(6)
C4 N1 C1 C2 6.9(4)
C18 N1 C1 C2 -178.7(4)
C13 N2 C2 C3 -50.4(5)
C11 N2 C2 C3 143.9(3)
C13 N2 C2 C1 70.1(4)
C11 N2 C2 C1 -95.6(3)
C13 N2 C2 C9 -175.7(3)
C11 N2 C2 C9 18.6(4)
O1 C1 C2 N2 44.5(5)
N1 C1 C2 N2 -137.6(3)
O1 C1 C2 C3 174.0(4)
N1 C1 C2 C3 -8.1(3)
O1 C1 C2 C9 -65.5(5)
N1 C1 C2 C9 112.5(3)
N2 C2 C3 C8 -45.5(5)
C1 C2 C3 C8 -171.6(4)
C9 C2 C3 C8 72.8(5)
N2 C2 C3 C4 132.7(3)
C1 C2 C3 C4 6.6(4)
C9 C2 C3 C4 -109.0(3)
C8 C3 C4 C5 -1.6(5)
C2 C3 C4 C5 179.9(3)
C8 C3 C4 N1 175.5(3)
C2 C3 C4 N1 -2.9(4)
C1 N1 C4 C5 174.1(4)
C18 N1 C4 C5 -0.1(6)
C1 N1 C4 C3 -2.7(4)
C18 N1 C4 C3 -176.9(4)
C3 C4 C5 C6 1.6(6)
N1 C4 C5 C6 -174.9(4)
C4 C5 C6 C7 0.3(6)
C5 C6 C7 C8 -2.2(6)
C5 C6 C7 Br1 178.6(3)
C4 C3 C8 C7 -0.3(5)
C2 C3 C8 C7 177.7(3)
C6 C7 C8 C3 2.2(5)
Br1 C7 C8 C3 -178.7(3)
N2 C2 C9 C20 -157.3(3)
C3 C2 C9 C20 74.2(4)
C1 C2 C9 C20 -38.4(4)
N2 C2 C9 C19 80.8(4)
C3 C2 C9 C19 -47.6(5)
C1 C2 C9 C19 -160.2(3)
N2 C2 C9 C10 -35.1(4)
C3 C2 C9 C10 -163.5(3)
C1 C2 C9 C10 83.9(4)
C20 C9 C10 C11 160.0(4)
C19 C9 C10 C11 -76.5(4)
C2 C9 C10 C11 39.7(4)
C13 N2 C11 C12 17.7(6)
C2 N2 C11 C12 -176.8(4)
C13 N2 C11 C10 -159.1(4)
C2 N2 C11 C10 6.4(4)
C9 C10 C11 C12 153.8(4)
C9 C10 C11 N2 -29.3(4)
C14 O3 C13 O2 -9.6(6)
C14 O3 C13 N2 170.0(3)
C11 N2 C13 O2 -22.8(6)
C2 N2 C13 O2 172.9(4)
C11 N2 C13 O3 157.6(3)
C2 N2 C13 O3 -6.8(5)
C13 O3 C14 C15 67.7(5)
C13 O3 C14 C16 -58.0(5)
C13 O3 C14 C17 -174.7(4)
C20 C9 C19 N3 103(10)
C10 C9 C19 N3 -23(10)
C2 C9 C19 N3 -134(10)
C19 C9 C20 N4 135(19)
C10 C9 C20 N4 -101(19)
C2 C9 C20 N4 13(20)
C4' N1' C1' O1' -176.5(4)
C18' N1' C1' O1' -1.7(7)
C4' N1' C1' C2' 5.7(4)
C18' N1' C1' C2' -179.4(4)
C13' N2' C2' C3' -54.5(4)
C11' N2' C2' C3' 143.0(3)
C13' N2' C2' C1' 64.4(4)
C11' N2' C2' C1' -98.1(3)
C13' N2' C2' C9' -179.9(3)
C11' N2' C2' C9' 17.6(3)
O1' C1' C2' N2' 48.0(5)
N1' C1' C2' N2' -134.2(3)
O1' C1' C2' C3' 175.6(4)
N1' C1' C2' C3' -6.6(4)
O1' C1' C2' C9' -63.5(5)
N1' C1' C2' C9' 114.3(3)
N2' C2' C3' C8' -48.2(5)
C1' C2' C3' C8' -173.1(3)
C9' C2' C3' C8' 70.4(5)
N2' C2' C3' C4' 130.0(3)
C1' C2' C3' C4' 5.2(4)
C9' C2' C3' C4' -111.3(3)
C8' C3' C4' C5' -1.4(5)
C2' C3' C4' C5' -179.9(3)
C8' C3' C4' N1' 176.2(3)
C2' C3' C4' N1' -2.2(4)
C1' N1' C4' C5' 175.2(4)
C18' N1' C4' C5' 0.4(6)
C1' N1' C4' C3' -2.3(4)
C18' N1' C4' C3' -177.1(4)
C3' C4' C5' C6' 0.3(6)
N1' C4' C5' C6' -176.9(4)
C4' C5' C6' C7' 0.9(6)
C5' C6' C7' C8' -1.0(6)
C5' C6' C7' Br1' 178.7(3)
C4' C3' C8' C7' 1.3(5)
C2' C3' C8' C7' 179.3(3)
C6' C7' C8' C3' -0.1(5)
Br1' C7' C8' C3' -179.9(2)
N2' C2' C9' C20' -152.7(3)
C3' C2' C9' C20' 79.6(4)
C1' C2' C9' C20' -33.2(4)
N2' C2' C9' C19' 83.0(3)
C3' C2' C9' C19' -44.7(4)
C1' C2' C9' C19' -157.5(3)
N2' C2' C9' C10' -32.5(3)
C3' C2' C9' C10' -160.2(3)
C1' C2' C9' C10' 87.0(3)
C20' C9' C10' C11' 157.8(3)
C19' C9' C10' C11' -80.1(4)
C2' C9' C10' C11' 36.8(4)
C13' N2' C11' C12' 21.4(6)
C2' N2' C11' C12' -176.2(4)
C13' N2' C11' C10' -156.8(3)
C2' N2' C11' C10' 5.5(4)
C9' C10' C11' C12' 154.9(4)
C9' C10' C11' N2' -26.9(4)
C14' O3' C13' O2' -9.3(6)
C14' O3' C13' N2' 170.3(3)
C11' N2' C13' O2' -23.6(6)
C2' N2' C13' O2' 175.6(3)
C11' N2' C13' O3' 156.7(3)
C2' N2' C13' O3' -4.0(4)
C13' O3' C14' C17' -178.0(4)
C13' O3' C14' C16' 63.2(5)
C13' O3' C14' C15' -59.9(5)
C20' C9' C19' N3' 120(8)
C10' C9' C19' N3' -3(8)
C2' C9' C19' N3' -114(8)
C19' C9' C20' N4' -165(9)
C10' C9' C20' N4' -43(9)
C2' C9' C20' N4' 71(9)
